data_1505452
loop_
_publ_author_name
'Lash, Timothy D.'
'Pokharel, Komal'
'Serling, Jill M.'
'Yant, Valerie R.'
'Ferrence, Gregory M.'

_publ_section_title
;
 Aromatic and nonaromatic pyriporphyrins.
;
_journal_issue 15
_journal_name_full 'Organic letters'
_journal_page_first 2863
_journal_page_last 2866
_journal_paper_doi 10.1021/ol071052x
_journal_volume 9
_journal_year 2007
_chemical_compound_source 'Lash laboratory'
_chemical_formula_moiety 'C37 H30 N4'
_chemical_formula_sum 'C37 H30 N4'
_chemical_formula_weight 530.65
_chemical_name_systematic
;
 6,21-diphenyl-13,14-diethyl-2-azabenziporphyrin
;
_space_group_IT_number 2
_symmetry_cell_setting triclinic
_symmetry_Int_Tables_number 2
_symmetry_space_group_name_Hall '-P 1'
_symmetry_space_group_name_H-M 'P -1'
_atom_sites_solution_hydrogens geom
_atom_sites_solution_primary direct
_atom_sites_solution_secondary difmap
_audit_creation_date 2007-02-09T21:48:24-00:00
_audit_creation_method 'WinGX routine CIF_UPDATE'
_cell_angle_alpha 70.0811(13)
_cell_angle_beta 86.9756(14)
_cell_angle_gamma 75.9468(13)
_cell_formula_units_Z 2
_cell_length_a 11.0647(8)
_cell_length_b 11.1233(8)
_cell_length_c 12.2123(9)
_cell_measurement_reflns_used 5698
_cell_measurement_temperature 100(2)
_cell_measurement_theta_max 30.52
_cell_measurement_theta_min 2.409
_cell_measurement_wavelength 0.71073
_cell_volume 1370.09(17)
_computing_cell_refinement 'SAINT+ 6.45 (Bruker, 2003)'
_computing_data_collection 'SMART 5.630 (Bruker, 1997-2002)'
_computing_data_reduction 'SAINT+ 6.45 (Bruker, 2003)'
_computing_molecular_graphics 'Ortep-3 for Windows (Farrugia, 1997)'
_computing_publication_material 'WinGX publication routines (Farrugia, 1999)'
_computing_structure_refinement 'SHELXL-97 (Sheldrick, 1997)'
_computing_structure_solution 'SIR2004 (Burla, 2005)'
_diffrn_ambient_temperature 100(2)
_diffrn_measured_fraction_theta_full 0.996
_diffrn_measured_fraction_theta_max 0.996
_diffrn_measurement_device_type 'Bruker AXS SMART APEX CCD diffractometer'
_diffrn_measurement_method '\w scans'
_diffrn_radiation_monochromator graphite
_diffrn_radiation_probe x-ray
_diffrn_radiation_type MoK\a
_diffrn_radiation_wavelength 0.71073
_diffrn_reflns_av_R_equivalents 0.0328
_diffrn_reflns_av_unetI/netI 0.0533
_diffrn_reflns_limit_h_max 14
_diffrn_reflns_limit_h_min -14
_diffrn_reflns_limit_k_max 14
_diffrn_reflns_limit_k_min -14
_diffrn_reflns_limit_l_max 16
_diffrn_reflns_limit_l_min -16
_diffrn_reflns_number 14372
_diffrn_reflns_theta_full 28.28
_diffrn_reflns_theta_max 28.28
_diffrn_reflns_theta_min 1.77
_diffrn_standards_decay_% 0
_diffrn_standards_number 0
_exptl_absorpt_coefficient_mu 0.076
_exptl_absorpt_correction_T_max 0.9924
_exptl_absorpt_correction_T_min 0.8983
_exptl_absorpt_correction_type multi-scan
_exptl_absorpt_process_details 'SADABS in SAINT+ (Bruker, 2003)'
_exptl_crystal_colour green
_exptl_crystal_density_diffrn 1.286
_exptl_crystal_density_method 'not measured'
_exptl_crystal_description block
_exptl_crystal_F_000 560
_exptl_crystal_size_max 0.2
_exptl_crystal_size_mid 0.17
_exptl_crystal_size_min 0.1
_refine_diff_density_max 0.361
_refine_diff_density_min -0.237
_refine_diff_density_rms 0.05
_refine_ls_extinction_method none
_refine_ls_goodness_of_fit_ref 1.019
_refine_ls_hydrogen_treatment mixed
_refine_ls_matrix_type full
_refine_ls_number_parameters 374
_refine_ls_number_reflns 6777
_refine_ls_number_restraints 0
_refine_ls_restrained_S_all 1.019
_refine_ls_R_factor_all 0.0779
_refine_ls_R_factor_gt 0.054
_refine_ls_shift/su_max 0
_refine_ls_shift/su_mean 0
_refine_ls_structure_factor_coef Fsqd
_refine_ls_weighting_details 'calc w=1/[\s^2^(Fo^2^)+(0.0525P)^2^+0.4291P] where P=(Fo^2^+2Fc^2^)/3'
_refine_ls_weighting_scheme calc
_refine_ls_wR_factor_gt 0.1163
_refine_ls_wR_factor_ref 0.1281
_reflns_number_gt 5009
_reflns_number_total 6777
_reflns_threshold_expression >2sigma(I)
_cod_data_source_file ol071052xsi20070505_014027.cif
_cod_data_source_block 07mz028m
_cod_database_code 1505452

loop_
_symmetry_equiv_pos_as_xyz
'x, y, z'
'-x, -y, -z'

loop_
_atom_site_label
_atom_site_type_symbol
_atom_site_fract_x
_atom_site_fract_y
_atom_site_fract_z
_atom_site_U_iso_or_equiv
_atom_site_adp_type
_atom_site_occupancy
_atom_site_symmetry_multiplicity
_atom_site_calc_flag
_atom_site_refinement_flags
C22 C 0.74911(15) 0.08079(16) 0.92368(14) 0.0197(3) Uani 1 1 d .
H22 H 0.7114 0.1654 0.8706 0.024 Uiso 1 1 calc R
N23 N 0.83196(13) 0.34138(13) 0.85010(12) 0.0207(3) Uani 1 1 d .
N24 N 0.74398(13) 0.42247(14) 0.60848(12) 0.0201(3) Uani 1 1 d .
H24 H 0.746(2) 0.352(2) 0.6735(19) 0.043(6) Uiso 1 1 d .
N25 N 0.65593(13) 0.18128(13) 0.66861(12) 0.0209(3) Uani 1 1 d .
N2 N 0.78926(14) -0.15586(14) 0.97926(13) 0.0268(3) Uani 1 1 d .
C1 C 0.73149(15) -0.03251(16) 0.90799(14) 0.0193(3) Uani 1 1 d .
C3 C 0.86398(16) -0.16422(18) 1.06625(16) 0.0270(4) Uani 1 1 d .
H3 H 0.9078 -0.2493 1.1141 0.032 Uiso 1 1 calc R
C4 C 0.88080(15) -0.05700(17) 1.09023(14) 0.0220(4) Uani 1 1 d .
H4 H 0.9315 -0.0688 1.1552 0.026 Uiso 1 1 calc R
C5 C 0.82279(15) 0.06822(16) 1.01829(14) 0.0196(3) Uani 1 1 d .
C6 C 0.84176(15) 0.18000(16) 1.04923(14) 0.0197(3) Uani 1 1 d .
C6A C 0.85940(16) 0.15397(16) 1.17678(14) 0.0209(3) Uani 1 1 d .
C6B C 0.76686(16) 0.11317(16) 1.25284(14) 0.0224(4) Uani 1 1 d .
H6B H 0.697 0.0962 1.2241 0.027 Uiso 1 1 calc R
C6C C 0.77632(17) 0.09737(17) 1.36968(15) 0.0255(4) Uani 1 1 d .
H6C H 0.712 0.0715 1.4202 0.031 Uiso 1 1 calc R
C6D C 0.87866(18) 0.11891(17) 1.41350(15) 0.0284(4) Uani 1 1 d .
H6D H 0.8838 0.1103 1.4933 0.034 Uiso 1 1 calc R
C6E C 0.97387(18) 0.15320(18) 1.33997(16) 0.0286(4) Uani 1 1 d .
H6E H 1.0459 0.1649 1.3702 0.034 Uiso 1 1 calc R
C6F C 0.96443(17) 0.17055(17) 1.22246(15) 0.0251(4) Uani 1 1 d .
H6F H 1.0302 0.1939 1.1728 0.03 Uiso 1 1 calc R
C7 C 0.84412(15) 0.30205(16) 0.97236(14) 0.0203(3) Uani 1 1 d .
C8 C 0.86519(16) 0.41043(17) 1.00499(15) 0.0235(4) Uani 1 1 d .
H8 H 0.8731 0.4109 1.0819 0.028 Uiso 1 1 calc R
C9 C 0.87111(17) 0.50846(17) 0.90620(15) 0.0255(4) Uani 1 1 d .
H9 H 0.8863 0.5913 0.8989 0.031 Uiso 1 1 calc R
C10 C 0.84959(15) 0.46324(16) 0.81126(14) 0.0213(3) Uani 1 1 d .
C11 C 0.84355(16) 0.54558(16) 0.69170(15) 0.0221(4) Uani 1 1 d .
H11 H 0.8775 0.6205 0.6739 0.027 Uiso 1 1 calc R
C12 C 0.79376(15) 0.52684(16) 0.60088(14) 0.0204(3) Uani 1 1 d .
C13 C 0.77290(16) 0.61735(16) 0.48053(14) 0.0214(3) Uani 1 1 d .
C13A C 0.81362(16) 0.74394(16) 0.43648(15) 0.0231(4) Uani 1 1 d .
H13A H 0.7937 0.7892 0.4947 0.028 Uiso 1 1 calc R
H13B H 0.7654 0.8015 0.3637 0.028 Uiso 1 1 calc R
C13B C 0.95268(16) 0.72608(18) 0.41227(16) 0.0273(4) Uani 1 1 d .
H13C H 0.973 0.8123 0.3843 0.033 Uiso 1 1 calc R
H13D H 0.9729 0.684 0.3528 0.033 Uiso 1 1 calc R
H13E H 1.0013 0.6705 0.4842 0.033 Uiso 1 1 calc R
C14 C 0.70935(15) 0.56628(16) 0.42190(14) 0.0209(3) Uani 1 1 d .
C14A C 0.66596(17) 0.62086(17) 0.29640(14) 0.0245(4) Uani 1 1 d .
H14A H 0.6696 0.7145 0.2639 0.029 Uiso 1 1 calc R
H14B H 0.578 0.617 0.2913 0.029 Uiso 1 1 calc R
C14B C 0.74510(19) 0.54516(18) 0.22338(15) 0.0297(4) Uani 1 1 d .
H14C H 0.7136 0.5841 0.1423 0.036 Uiso 1 1 calc R
H14D H 0.7404 0.4528 0.2542 0.036 Uiso 1 1 calc R
H14E H 0.832 0.5501 0.2269 0.036 Uiso 1 1 calc R
C15 C 0.68906(15) 0.44176(16) 0.50308(14) 0.0204(3) Uani 1 1 d .
C16 C 0.62305(16) 0.36345(16) 0.48204(14) 0.0222(4) Uani 1 1 d .
H16 H 0.5876 0.3909 0.4057 0.027 Uiso 1 1 calc R
C17 C 0.60164(15) 0.24416(16) 0.56293(14) 0.0206(3) Uani 1 1 d .
C18 C 0.51476(16) 0.17616(17) 0.53725(15) 0.0221(4) Uani 1 1 d .
H18 H 0.4652 0.2033 0.468 0.026 Uiso 1 1 calc R
C19 C 0.51897(15) 0.06827(16) 0.63053(14) 0.0212(3) Uani 1 1 d .
H19 H 0.4723 0.0041 0.6407 0.025 Uiso 1 1 calc R
C20 C 0.60984(15) 0.06806(16) 0.71436(14) 0.0203(3) Uani 1 1 d .
C21 C 0.64580(15) -0.03160(16) 0.81862(14) 0.0197(3) Uani 1 1 d .
C21A C 0.59494(15) -0.15041(16) 0.84604(14) 0.0202(3) Uani 1 1 d .
C21B C 0.61021(16) -0.22260(16) 0.77060(15) 0.0234(4) Uani 1 1 d .
H21B H 0.6587 -0.1994 0.7035 0.028 Uiso 1 1 calc R
C21C C 0.55531(17) -0.32815(17) 0.79242(15) 0.0263(4) Uani 1 1 d .
H21C H 0.5665 -0.3767 0.7404 0.032 Uiso 1 1 calc R
C21D C 0.48481(16) -0.36225(17) 0.88937(16) 0.0261(4) Uani 1 1 d .
H21D H 0.4438 -0.4315 0.9023 0.031 Uiso 1 1 calc R
C21E C 0.47364(16) -0.29530(17) 0.96834(15) 0.0251(4) Uani 1 1 d .
H21E H 0.428 -0.3214 1.037 0.03 Uiso 1 1 calc R
C21F C 0.52883(15) -0.19073(16) 0.94724(15) 0.0216(3) Uani 1 1 d .
H21F H 0.5217 -0.1461 1.002 0.026 Uiso 1 1 calc R

loop_
_atom_site_aniso_label
_atom_site_aniso_U_11
_atom_site_aniso_U_22
_atom_site_aniso_U_33
_atom_site_aniso_U_23
_atom_site_aniso_U_13
_atom_site_aniso_U_12
C22 0.0209(8) 0.0205(8) 0.0165(8) -0.0041(6) 0.0007(6) -0.0061(6)
N23 0.0223(7) 0.0214(7) 0.0182(7) -0.0051(6) -0.0001(6) -0.0073(6)
N24 0.0231(7) 0.0193(7) 0.0178(7) -0.0036(6) -0.0017(6) -0.0081(6)
N25 0.0231(7) 0.0207(7) 0.0196(7) -0.0059(6) -0.0002(6) -0.0080(6)
N2 0.0244(8) 0.0250(8) 0.0292(8) -0.0063(6) 0.0007(6) -0.0070(6)
C1 0.0190(8) 0.0214(8) 0.0181(8) -0.0054(6) 0.0020(6) -0.0079(6)
C3 0.0218(9) 0.0231(9) 0.0277(9) 0.0020(7) -0.0012(7) -0.0052(7)
C4 0.0194(8) 0.0260(9) 0.0184(8) -0.0023(7) -0.0020(6) -0.0084(7)
C5 0.0189(8) 0.0220(8) 0.0187(8) -0.0061(7) 0.0022(6) -0.0079(7)
C6 0.0177(8) 0.0249(9) 0.0184(8) -0.0080(7) -0.0005(6) -0.0072(7)
C6A 0.0257(9) 0.0200(8) 0.0168(8) -0.0050(7) -0.0015(6) -0.0062(7)
C6B 0.0237(9) 0.0211(8) 0.0212(8) -0.0043(7) -0.0022(7) -0.0067(7)
C6C 0.0303(10) 0.0237(9) 0.0206(9) -0.0056(7) 0.0021(7) -0.0057(7)
C6D 0.0396(11) 0.0266(9) 0.0182(8) -0.0068(7) -0.0038(7) -0.0067(8)
C6E 0.0336(10) 0.0296(10) 0.0241(9) -0.0066(8) -0.0072(8) -0.0120(8)
C6F 0.0279(9) 0.0247(9) 0.0226(9) -0.0056(7) -0.0024(7) -0.0086(7)
C7 0.0185(8) 0.0249(9) 0.0190(8) -0.0080(7) -0.0005(6) -0.0071(7)
C8 0.0262(9) 0.0247(9) 0.0217(9) -0.0089(7) -0.0033(7) -0.0076(7)
C9 0.0307(10) 0.0233(9) 0.0250(9) -0.0080(7) -0.0045(7) -0.0101(7)
C10 0.0199(8) 0.0221(8) 0.0221(8) -0.0063(7) -0.0013(6) -0.0068(7)
C11 0.0245(9) 0.0189(8) 0.0234(9) -0.0056(7) -0.0009(7) -0.0079(7)
C12 0.0207(8) 0.0172(8) 0.0223(8) -0.0048(7) 0.0011(6) -0.0053(6)
C13 0.0217(8) 0.0204(8) 0.0208(8) -0.0060(7) 0.0020(6) -0.0042(7)
C13A 0.0267(9) 0.0199(8) 0.0207(8) -0.0032(7) 0.0007(7) -0.0074(7)
C13B 0.0267(9) 0.0281(9) 0.0269(9) -0.0061(8) 0.0012(7) -0.0106(8)
C14 0.0219(8) 0.0187(8) 0.0197(8) -0.0041(7) 0.0004(6) -0.0037(6)
C14A 0.0307(10) 0.0204(8) 0.0200(9) -0.0023(7) -0.0034(7) -0.0073(7)
C14B 0.0413(11) 0.0268(9) 0.0209(9) -0.0060(7) 0.0024(8) -0.0109(8)
C15 0.0215(8) 0.0203(8) 0.0174(8) -0.0046(7) -0.0002(6) -0.0036(7)
C16 0.0260(9) 0.0228(9) 0.0175(8) -0.0056(7) -0.0030(7) -0.0062(7)
C17 0.0212(8) 0.0218(8) 0.0200(8) -0.0078(7) 0.0007(6) -0.0063(7)
C18 0.0228(8) 0.0248(9) 0.0203(8) -0.0086(7) -0.0024(7) -0.0068(7)
C19 0.0214(8) 0.0227(8) 0.0220(8) -0.0084(7) -0.0003(7) -0.0085(7)
C20 0.0208(8) 0.0205(8) 0.0215(8) -0.0079(7) 0.0013(6) -0.0073(6)
C21 0.0199(8) 0.0196(8) 0.0215(8) -0.0086(7) 0.0027(6) -0.0065(6)
C21A 0.0203(8) 0.0170(8) 0.0213(8) -0.0031(7) -0.0043(6) -0.0051(6)
C21B 0.0265(9) 0.0217(9) 0.0215(8) -0.0057(7) -0.0005(7) -0.0071(7)
C21C 0.0322(10) 0.0208(9) 0.0256(9) -0.0076(7) -0.0064(7) -0.0048(7)
C21D 0.0272(9) 0.0182(8) 0.0306(10) -0.0012(7) -0.0102(7) -0.0092(7)
C21E 0.0228(9) 0.0243(9) 0.0230(9) -0.0005(7) -0.0018(7) -0.0065(7)
C21F 0.0213(8) 0.0216(8) 0.0219(8) -0.0056(7) -0.0020(7) -0.0071(7)

loop_
_atom_type_symbol
_atom_type_description
_atom_type_scat_dispersion_real
_atom_type_scat_dispersion_imag
_atom_type_scat_source
C C 0.0033 0.0016 'International Tables Vol C Tables 4.2.6.8 and 6.1.1.4'
H H 0 0 'International Tables Vol C Tables 4.2.6.8 and 6.1.1.4'
N N 0.0061 0.0033 'International Tables Vol C Tables 4.2.6.8 and 6.1.1.4'

loop_
_geom_angle_atom_site_label_1
_geom_angle_atom_site_label_2
_geom_angle_atom_site_label_3
_geom_angle
C1 C22 C5 119.26(15)
C1 C22 H22 120.4
C5 C22 H22 120.4
C10 N23 C7 104.76(13)
C12 N24 C15 110.33(14)
C12 N24 H24 124.7(14)
C15 N24 H24 124.9(14)
C17 N25 C20 105.36(13)
C3 N2 C1 117.22(15)
N2 C1 C22 121.86(15)
N2 C1 C21 113.92(14)
C22 C1 C21 124.15(15)
N2 C3 C4 123.99(16)
N2 C3 H3 118
C4 C3 H3 118
C3 C4 C5 119.05(15)
C3 C4 H4 120.5
C5 C4 H4 120.5
C4 C5 C22 118.48(15)
C4 C5 C6 116.93(15)
C22 C5 C6 124.58(15)
C7 C6 C5 125.78(15)
C7 C6 C6A 118.63(14)
C5 C6 C6A 115.59(14)
C6F C6A C6B 118.55(15)
C6F C6A C6 122.26(15)
C6B C6A C6 119.19(15)
C6C C6B C6A 120.50(16)
C6C C6B H6B 119.7
C6A C6B H6B 119.7
C6D C6C C6B 120.51(17)
C6D C6C H6C 119.7
C6B C6C H6C 119.7
C6C C6D C6E 119.45(16)
C6C C6D H6D 120.3
C6E C6D H6D 120.3
C6D C6E C6F 120.33(17)
C6D C6E H6E 119.8
C6F C6E H6E 119.8
C6E C6F C6A 120.53(17)
C6E C6F H6F 119.7
C6A C6F H6F 119.7
C6 C7 N23 125.68(15)
C6 C7 C8 124.76(15)
N23 C7 C8 109.51(14)
C9 C8 C7 106.95(15)
C9 C8 H8 126.5
C7 C8 H8 126.5
C8 C9 C10 106.41(15)
C8 C9 H9 126.8
C10 C9 H9 126.8
N23 C10 C11 125.45(15)
N23 C10 C9 112.30(14)
C11 C10 C9 122.20(15)
C12 C11 C10 126.20(15)
C12 C11 H11 116.9
C10 C11 H11 116.9
C11 C12 N24 125.48(15)
C11 C12 C13 127.19(15)
N24 C12 C13 107.13(14)
C14 C13 C12 107.67(14)
C14 C13 C13A 128.55(15)
C12 C13 C13A 123.76(15)
C13 C13A C13B 113.71(14)
C13 C13A H13A 108.8
C13B C13A H13A 108.8
C13 C13A H13B 108.8
C13B C13A H13B 108.8
H13A C13A H13B 107.7
C13A C13B H13C 109.5
C13A C13B H13D 109.5
H13C C13B H13D 109.5
C13A C13B H13E 109.5
H13C C13B H13E 109.5
H13D C13B H13E 109.5
C13 C14 C15 108.12(14)
C13 C14 C14A 128.67(15)
C15 C14 C14A 123.21(15)
C14 C14A C14B 112.25(15)
C14 C14A H14A 109.2
C14B C14A H14A 109.2
C14 C14A H14B 109.2
C14B C14A H14B 109.2
H14A C14A H14B 107.9
C14A C14B H14C 109.5
C14A C14B H14D 109.5
H14C C14B H14D 109.5
C14A C14B H14E 109.5
H14C C14B H14E 109.5
H14D C14B H14E 109.5
C16 C15 N24 125.98(15)
C16 C15 C14 127.21(15)
N24 C15 C14 106.71(14)
C15 C16 C17 126.49(15)
C15 C16 H16 116.8
C17 C16 H16 116.8
N25 C17 C16 125.54(15)
N25 C17 C18 112.08(14)
C16 C17 C18 122.38(15)
C19 C18 C17 106.44(15)
C19 C18 H18 126.8
C17 C18 H18 126.8
C18 C19 C20 106.73(14)
C18 C19 H19 126.6
C20 C19 H19 126.6
C21 C20 N25 126.37(15)
C21 C20 C19 124.23(15)
N25 C20 C19 109.35(14)
C20 C21 C1 125.93(15)
C20 C21 C21A 118.04(14)
C1 C21 C21A 116.03(14)
C21B C21A C21F 118.49(15)
C21B C21A C21 120.93(15)
C21F C21A C21 120.57(15)
C21C C21B C21A 120.78(16)
C21C C21B H21B 119.6
C21A C21B H21B 119.6
C21D C21C C21B 119.96(16)
C21D C21C H21C 120
C21B C21C H21C 120
C21C C21D C21E 119.92(16)
C21C C21D H21D 120
C21E C21D H21D 120
C21F C21E C21D 120.18(16)
C21F C21E H21E 119.9
C21D C21E H21E 119.9
C21E C21F C21A 120.50(16)
C21E C21F H21F 119.8
C21A C21F H21F 119.8

loop_
_geom_bond_atom_site_label_1
_geom_bond_atom_site_label_2
_geom_bond_distance
C22 C1 1.397(2)
C22 C5 1.398(2)
C22 H22 0.95
N23 C10 1.334(2)
N23 C7 1.409(2)
N24 C12 1.375(2)
N24 C15 1.380(2)
N24 H24 0.90(2)
N25 C17 1.334(2)
N25 C20 1.400(2)
N2 C3 1.345(2)
N2 C1 1.367(2)
C1 C21 1.479(2)
C3 C4 1.376(2)
C3 H3 0.95
C4 C5 1.384(2)
C4 H4 0.95
C5 C6 1.479(2)
C6 C7 1.368(2)
C6 C6A 1.499(2)
C6A C6F 1.392(2)
C6A C6B 1.398(2)
C6B C6C 1.383(2)
C6B H6B 0.95
C6C C6D 1.382(2)
C6C H6C 0.95
C6D C6E 1.387(3)
C6D H6D 0.95
C6E C6F 1.387(2)
C6E H6E 0.95
C6F H6F 0.95
C7 C8 1.463(2)
C8 C9 1.334(2)
C8 H8 0.95
C9 C10 1.462(2)
C9 H9 0.95
C10 C11 1.430(2)
C11 C12 1.362(2)
C11 H11 0.95
C12 C13 1.463(2)
C13 C14 1.362(2)
C13 C13A 1.497(2)
C13A C13B 1.529(2)
C13A H13A 0.99
C13A H13B 0.99
C13B H13C 0.98
C13B H13D 0.98
C13B H13E 0.98
C14 C15 1.464(2)
C14 C14A 1.500(2)
C14A C14B 1.530(3)
C14A H14A 0.99
C14A H14B 0.99
C14B H14C 0.98
C14B H14D 0.98
C14B H14E 0.98
C15 C16 1.356(2)
C16 C17 1.424(2)
C16 H16 0.95
C17 C18 1.463(2)
C18 C19 1.337(2)
C18 H18 0.95
C19 C20 1.471(2)
C19 H19 0.95
C20 C21 1.373(2)
C21 C21A 1.488(2)
C21A C21B 1.394(2)
C21A C21F 1.396(2)
C21B C21C 1.391(2)
C21B H21B 0.95
C21C C21D 1.376(3)
C21C H21C 0.95
C21D C21E 1.390(3)
C21D H21D 0.95
C21E C21F 1.384(2)
C21E H21E 0.95
C21F H21F 0.95

loop_
_geom_torsion_atom_site_label_1
_geom_torsion_atom_site_label_2
_geom_torsion_atom_site_label_3
_geom_torsion_atom_site_label_4
_geom_torsion
C3 N2 C1 C22 0.3(2)
C3 N2 C1 C21 -176.86(15)
C5 C22 C1 N2 -3.3(2)
C5 C22 C1 C21 173.58(15)
C1 N2 C3 C4 3.0(3)
N2 C3 C4 C5 -3.2(3)
C3 C4 C5 C22 0.0(2)
C3 C4 C5 C6 178.78(15)
C1 C22 C5 C4 3.1(2)
C1 C22 C5 C6 -175.64(15)
C4 C5 C6 C7 149.00(17)
C22 C5 C6 C7 -32.3(3)
C4 C5 C6 C6A -31.1(2)
C22 C5 C6 C6A 147.58(16)
C7 C6 C6A C6F -57.0(2)
C5 C6 C6A C6F 123.15(17)
C7 C6 C6A C6B 122.22(18)
C5 C6 C6A C6B -57.7(2)
C6F C6A C6B C6C 3.8(3)
C6 C6A C6B C6C -175.41(15)
C6A C6B C6C C6D -1.4(3)
C6B C6C C6D C6E -1.7(3)
C6C C6D C6E C6F 2.4(3)
C6D C6E C6F C6A 0.1(3)
C6B C6A C6F C6E -3.1(3)
C6 C6A C6F C6E 176.05(16)
C5 C6 C7 N23 -1.7(3)
C6A C6 C7 N23 178.45(15)
C5 C6 C7 C8 -178.90(15)
C6A C6 C7 C8 1.2(2)
C10 N23 C7 C6 -175.25(16)
C10 N23 C7 C8 2.32(18)
C6 C7 C8 C9 174.92(17)
N23 C7 C8 C9 -2.67(19)
C7 C8 C9 C10 1.83(19)
C7 N23 C10 C11 -178.63(16)
C7 N23 C10 C9 -1.20(18)
C8 C9 C10 N23 -0.4(2)
C8 C9 C10 C11 177.08(16)
N23 C10 C11 C12 15.0(3)
C9 C10 C11 C12 -162.14(17)
C10 C11 C12 N24 -2.2(3)
C10 C11 C12 C13 172.05(16)
C15 N24 C12 C11 173.08(16)
C15 N24 C12 C13 -2.10(18)
C11 C12 C13 C14 -173.53(17)
N24 C12 C13 C14 1.53(19)
C11 C12 C13 C13A 4.9(3)
N24 C12 C13 C13A 179.98(15)
C14 C13 C13A C13B -103.8(2)
C12 C13 C13A C13B 78.1(2)
C12 C13 C14 C15 -0.42(19)
C13A C13 C14 C15 -178.77(16)
C12 C13 C14 C14A -179.72(16)
C13A C13 C14 C14A 1.9(3)
C13 C14 C14A C14B 105.8(2)
C15 C14 C14A C14B -73.4(2)
C12 N24 C15 C16 -174.68(16)
C12 N24 C15 C14 1.83(18)
C13 C14 C15 C16 175.64(17)
C14A C14 C15 C16 -5.0(3)
C13 C14 C15 N24 -0.83(19)
C14A C14 C15 N24 178.52(15)
N24 C15 C16 C17 -2.5(3)
C14 C15 C16 C17 -178.33(16)
C20 N25 C17 C16 -178.16(16)
C20 N25 C17 C18 1.84(18)
C15 C16 C17 N25 -8.9(3)
C15 C16 C17 C18 171.14(17)
N25 C17 C18 C19 -0.8(2)
C16 C17 C18 C19 179.21(16)
C17 C18 C19 C20 -0.59(18)
C17 N25 C20 C21 175.39(16)
C17 N25 C20 C19 -2.17(18)
C18 C19 C20 C21 -175.89(16)
C18 C19 C20 N25 1.74(19)
N25 C20 C21 C1 6.3(3)
C19 C20 C21 C1 -176.52(16)
N25 C20 C21 C21A -173.80(15)
C19 C20 C21 C21A 3.4(2)
N2 C1 C21 C20 -156.06(16)
C22 C1 C21 C20 26.8(3)
N2 C1 C21 C21A 24.0(2)
C22 C1 C21 C21A -153.09(15)
C20 C21 C21A C21B 56.0(2)
C1 C21 C21A C21B -124.02(17)
C20 C21 C21A C21F -122.84(17)
C1 C21 C21A C21F 57.1(2)
C21F C21A C21B C21C 3.3(2)
C21 C21A C21B C21C -175.56(16)
C21A C21B C21C C21D 0.1(3)
C21B C21C C21D C21E -3.2(3)
C21C C21D C21E C21F 2.8(3)
C21D C21E C21F C21A 0.7(3)
C21B C21A C21F C21E -3.8(2)
C21 C21A C21F C21E 175.16(15)

loop_
_cod_related_entry_id
_cod_related_entry_code
_cod_related_entry_database
1 30651609 ChemSpider
